data_7239555
loop_
_publ_author_name
'Chand, Deepak'
'Parrish, Damon A.'
'Shreeve, Jean'ne M.'

_publ_section_title
;
 Di(1H-tetrazol-5-yl)methanone oxime and
 5,5&#x2032;-(hydrazonomethylene)bis(1H-tetrazole) and their salts: a
 family of highly useful new tetrazoles and energetic materials
;
_journal_issue 48
_journal_name_full 'Journal of Materials Chemistry A'
_journal_page_first 15383
_journal_paper_doi 10.1039/c3ta13425c
_journal_volume 1
_journal_year 2013
_chemical_formula_moiety '2(H4 N1 O1 +1), C3 H2 N10'
_chemical_formula_sum 'C3 H10 N12 O2'
_chemical_formula_weight 246.23
_chemical_name_systematic
; 
 dihydroxylammonium (5,5'-(hydrazonomethylene)ditetrazol-2-ide)
;
_space_group_IT_number 19
_space_group_name_Hall 'P 2ac 2ab'
_space_group_name_H-M_alt 'P 21 21 21'
_symmetry_cell_setting orthorhombic
_symmetry_space_group_name_H-M 'P 21 21 21'
_atom_sites_solution_hydrogens geom
_atom_sites_solution_primary direct
_atom_sites_solution_secondary difmap
_audit_creation_date 2013-07-22
_audit_creation_method 'from SHELXTL CIF, local template and enCIFer'
_cell_angle_alpha 90.00
_cell_angle_beta 90.00
_cell_angle_gamma 90.00
_cell_formula_units_Z 4
_cell_length_a 6.5633(11)
_cell_length_b 7.6976(13)
_cell_length_c 19.158(3)
_cell_measurement_temperature 150(2)
_cell_volume 967.9(3)
_computing_cell_refinement 'Bruker APEX2 v2010.3-0 (Bruker, 2009)'
_computing_data_collection 'Bruker APEX2 v2010.3-0 (Bruker, 2009)'
_computing_data_reduction
;
Bruker SAINT v7.68A (Bruker, 2009), Bruker XPREP v2008/2 (Bruker, 2008)
;
_computing_molecular_graphics 'Bruker SHELXTL v2008/4 (Bruker, 2008)'
_computing_publication_material 'Bruker SHELXTL v2008/4 (Bruker, 2008)'
_computing_structure_refinement 'Bruker SHELXTL v2008/4 (Bruker, 2008)'
_computing_structure_solution 'Bruker SHELXTL v2008/4 (Bruker, 2008)'
_diffrn_ambient_temperature 150(2)
_diffrn_measured_fraction_theta_full 0.988
_diffrn_measured_fraction_theta_max 0.988
_diffrn_measurement_device_type 'Bruker SMART APEX II CCD'
_diffrn_measurement_method '\w scans'
_diffrn_radiation_monochromator graphite
_diffrn_radiation_source 'fine focus sealed tube'
_diffrn_radiation_type MoK\a
_diffrn_radiation_wavelength 0.71073
_diffrn_reflns_av_R_equivalents 0.0421
_diffrn_reflns_av_sigmaI/netI 0.0304
_diffrn_reflns_limit_h_max 8
_diffrn_reflns_limit_h_min -8
_diffrn_reflns_limit_k_max 9
_diffrn_reflns_limit_k_min -9
_diffrn_reflns_limit_l_max 23
_diffrn_reflns_limit_l_min -23
_diffrn_reflns_number 8823
_diffrn_reflns_theta_full 26.57
_diffrn_reflns_theta_max 26.57
_diffrn_reflns_theta_min 2.13
_exptl_absorpt_coefficient_mu 0.141
_exptl_absorpt_correction_T_max 0.9972
_exptl_absorpt_correction_T_min 0.9737
_exptl_absorpt_correction_type multi-scan
_exptl_absorpt_process_details 'SADABS v2008/1 (Bruker, 2008)'
_exptl_crystal_colour colorless
_exptl_crystal_density_diffrn 1.690
_exptl_crystal_density_method 'not measured'
_exptl_crystal_description plate
_exptl_crystal_F_000 512
_exptl_crystal_size_max 0.19
_exptl_crystal_size_mid 0.10
_exptl_crystal_size_min 0.02
_refine_diff_density_max 0.265
_refine_diff_density_min -0.277
_refine_diff_density_rms 0.054
_refine_ls_abs_structure_details 'Flack H D (1983), Acta Cryst. A39, 876-881'
_refine_ls_abs_structure_Flack 1(2)
_refine_ls_extinction_method none
_refine_ls_goodness_of_fit_ref 1.086
_refine_ls_hydrogen_treatment mixed
_refine_ls_matrix_type full
_refine_ls_number_parameters 174
_refine_ls_number_reflns 1993
_refine_ls_number_restraints 0
_refine_ls_restrained_S_all 1.086
_refine_ls_R_factor_all 0.0437
_refine_ls_R_factor_gt 0.0384
_refine_ls_shift/su_max 0.000
_refine_ls_shift/su_mean 0.000
_refine_ls_structure_factor_coef Fsqd
_refine_ls_weighting_details 'calc w=1/[\s^2^(Fo^2^)+(0.0459P)^2^+0.4097P] where P=(Fo^2^+2Fc^2^)/3'
_refine_ls_weighting_scheme calc
_refine_ls_wR_factor_gt 0.0932
_refine_ls_wR_factor_ref 0.0964
_reflns_number_gt 1829
_reflns_number_total 1993
_reflns_threshold_expression I>2\s(I)
_cod_data_source_file c3ta13425c.txt
_cod_data_source_block shrv245
_cod_depositor_comments
;
The following automatic conversions were performed:

data item '_symmetry_cell_setting' value 'Orthorhombic' was changed
to 'orthorhombic' in accordance with the
/home/saulius/struct/COD-crude-data/automatic-downloads/DataCite-retrospective/RSC/depositions/lib/dictionaries/cif_core.dic
dictionary named 'cif_core.dic' version 2.4.2 last updated on
2011-04-26.

Automatic conversion script
Id: cif_fix_values 6909 2019-04-08 15:41:33Z antanas 
;
_cod_original_sg_symbol_H-M P2(1)2(1)2(1)
_cod_database_code 7239555

loop_
_symmetry_equiv_pos_as_xyz
'x, y, z'
'x+1/2, -y+1/2, -z'
'-x, y+1/2, -z+1/2'
'-x+1/2, -y, z+1/2'

loop_
_atom_site_label
_atom_site_type_symbol
_atom_site_fract_x
_atom_site_fract_y
_atom_site_fract_z
_atom_site_U_iso_or_equiv
_atom_site_adp_type
_atom_site_occupancy
_atom_site_symmetry_multiplicity
_atom_site_calc_flag
_atom_site_refinement_flags
N1 N 0.0776(3) 0.0243(2) 1.03437(9) 0.0177(4) Uani 1 1 d .
N2 N 0.0821(3) 0.0477(2) 1.10413(9) 0.0169(4) Uani 1 1 d .
N3 N 0.0619(3) 0.2131(2) 1.11828(9) 0.0179(4) Uani 1 1 d .
N4 N 0.0443(3) 0.3024(2) 1.05830(9) 0.0162(4) Uani 1 1 d .
C5 C 0.0557(3) 0.1837(3) 1.00760(10) 0.0143(4) Uani 1 1 d .
C6 C 0.0525(3) 0.2222(3) 0.93225(10) 0.0147(4) Uani 1 1 d .
C7 C 0.0454(3) 0.0755(3) 0.88295(10) 0.0159(4) Uani 1 1 d .
N8 N 0.1374(3) 0.0714(3) 0.82048(10) 0.0280(5) Uani 1 1 d .
N9 N 0.1001(4) -0.0890(3) 0.79529(10) 0.0342(6) Uani 1 1 d .
N10 N -0.0103(3) -0.1763(3) 0.84059(10) 0.0277(5) Uani 1 1 d .
N11 N -0.0452(3) -0.0763(2) 0.89640(9) 0.0216(4) Uani 1 1 d .
N12 N 0.0608(3) 0.3857(2) 0.91542(8) 0.0175(4) Uani 1 1 d .
N13 N 0.0632(3) 0.4323(3) 0.84777(9) 0.0229(4) Uani 1 1 d .
H13A H 0.0591 0.3522 0.8150 0.027 Uiso 1 1 calc R
H13B H 0.0688 0.5428 0.8363 0.027 Uiso 1 1 calc R
O1S O 0.0903(3) 0.4210(3) 1.23991(10) 0.0416(5) Uani 1 1 d .
H1S H 0.1260 0.3665 1.2039 0.062 Uiso 1 1 calc R
N2S N -0.0614(4) 0.3247(3) 1.27593(10) 0.0246(4) Uani 1 1 d .
H2SA H -0.087(4) 0.373(3) 1.3210(14) 0.030 Uiso 1 1 d .
H2SB H -0.028(5) 0.225(4) 1.2862(13) 0.030 Uiso 1 1 d .
H2SC H -0.192(4) 0.333(4) 1.2481(14) 0.030 Uiso 1 1 d .
O3S O -0.0320(2) -0.3588(2) 1.06089(9) 0.0250(4) Uani 1 1 d .
H3S H -0.0385 -0.4648 1.0709 0.038 Uiso 1 1 calc R
N4S N 0.1350(3) -0.3297(3) 1.01505(10) 0.0188(4) Uani 1 1 d .
H4SA H 0.128(4) -0.227(4) 1.0061(14) 0.023 Uiso 1 1 d .
H4SB H 0.123(4) -0.414(3) 0.9739(13) 0.023 Uiso 1 1 d .
H4SC H 0.250(4) -0.369(3) 1.0368(13) 0.023 Uiso 1 1 d .

loop_
_atom_site_aniso_label
_atom_site_aniso_U_11
_atom_site_aniso_U_22
_atom_site_aniso_U_33
_atom_site_aniso_U_23
_atom_site_aniso_U_13
_atom_site_aniso_U_12
N1 0.0239(10) 0.0162(8) 0.0130(8) 0.0007(7) 0.0004(8) 0.0013(8)
N2 0.0201(10) 0.0177(9) 0.0128(8) -0.0004(7) 0.0014(7) -0.0004(8)
N3 0.0207(10) 0.0178(9) 0.0153(9) 0.0001(7) 0.0011(8) -0.0010(8)
N4 0.0181(8) 0.0157(9) 0.0149(8) 0.0007(7) -0.0005(8) 0.0005(8)
C5 0.0119(9) 0.0141(10) 0.0170(9) -0.0001(8) 0.0015(9) -0.0010(9)
C6 0.0106(9) 0.0179(10) 0.0155(10) 0.0014(8) 0.0003(9) 0.0013(8)
C7 0.0146(9) 0.0199(10) 0.0132(9) 0.0022(8) 0.0003(9) 0.0003(9)
N8 0.0419(13) 0.0269(11) 0.0152(10) -0.0029(9) 0.0071(9) -0.0040(9)
N9 0.0580(16) 0.0258(11) 0.0189(10) -0.0037(8) 0.0064(10) -0.0053(11)
N10 0.0398(13) 0.0259(10) 0.0175(10) -0.0043(8) -0.0006(8) -0.0033(10)
N11 0.0266(10) 0.0208(9) 0.0174(9) -0.0028(8) 0.0013(8) -0.0048(9)
N12 0.0165(8) 0.0196(9) 0.0163(9) 0.0023(7) 0.0022(8) 0.0009(8)
N13 0.0313(11) 0.0217(9) 0.0157(9) 0.0057(7) 0.0004(9) 0.0024(9)
O1S 0.0399(12) 0.0476(12) 0.0372(11) 0.0025(9) 0.0044(9) 0.0017(10)
N2S 0.0365(12) 0.0190(10) 0.0183(10) 0.0013(8) -0.0016(9) 0.0016(10)
O3S 0.0227(8) 0.0176(7) 0.0347(9) 0.0026(7) 0.0083(8) 0.0000(7)
N4S 0.0200(9) 0.0159(10) 0.0204(10) 0.0013(8) -0.0013(8) 0.0019(8)

loop_
_atom_type_symbol
_atom_type_description
_atom_type_scat_dispersion_real
_atom_type_scat_dispersion_imag
_atom_type_scat_source
C C 0.0033 0.0016 'International Tables Vol C Tables 4.2.6.8 and 6.1.1.4'
H H 0.0000 0.0000 'International Tables Vol C Tables 4.2.6.8 and 6.1.1.4'
N N 0.0061 0.0033 'International Tables Vol C Tables 4.2.6.8 and 6.1.1.4'
O O 0.0106 0.0060 'International Tables Vol C Tables 4.2.6.8 and 6.1.1.4'

loop_
_geom_angle_atom_site_label_1
_geom_angle_atom_site_label_2
_geom_angle_atom_site_label_3
_geom_angle
C5 N1 N2 105.07(17)
N3 N2 N1 109.44(16)
N2 N3 N4 109.21(16)
C5 N4 N3 105.51(16)
N4 C5 N1 110.77(18)
N4 C5 C6 125.03(18)
N1 C5 C6 124.16(18)
N12 C6 C7 125.74(18)
N12 C6 C5 115.91(18)
C7 C6 C5 118.33(17)
N11 C7 N8 110.63(19)
N11 C7 C6 124.10(18)
N8 C7 C6 125.2(2)
C7 N8 N9 105.0(2)
N10 N9 N8 109.39(18)
N9 N10 N11 109.11(19)
C7 N11 N10 105.84(17)
C6 N12 N13 119.85(18)
N12 N13 H13A 120.0
N12 N13 H13B 120.0
H13A N13 H13B 120.0
N2S O1S H1S 109.5
O1S N2S H2SA 111.2(17)
O1S N2S H2SB 115(2)
H2SA N2S H2SB 101(2)
O1S N2S H2SC 107.9(15)
H2SA N2S H2SC 107(2)
H2SB N2S H2SC 114(3)
N4S O3S H3S 109.5
O3S N4S H4SA 103.8(19)
O3S N4S H4SB 108.4(14)
H4SA N4S H4SB 117(2)
O3S N4S H4SC 107.6(16)
H4SA N4S H4SC 118(2)
H4SB N4S H4SC 102(2)

loop_
_geom_bond_atom_site_label_1
_geom_bond_atom_site_label_2
_geom_bond_distance
N1 C5 1.337(3)
N1 N2 1.349(2)
N2 N3 1.309(3)
N3 N4 1.344(2)
N4 C5 1.336(3)
C5 C6 1.474(3)
C6 N12 1.300(3)
C6 C7 1.473(3)
C7 N11 1.336(3)
C7 N8 1.341(3)
N8 N9 1.348(3)
N9 N10 1.316(3)
N10 N11 1.337(3)
N12 N13 1.345(2)
N13 H13A 0.8800
N13 H13B 0.8800
O1S N2S 1.420(3)
O1S H1S 0.8400
N2S H2SA 0.96(3)
N2S H2SB 0.82(3)
N2S H2SC 1.01(3)
O3S N4S 1.423(2)
O3S H3S 0.8400
N4S H4SA 0.81(3)
N4S H4SB 1.02(3)
N4S H4SC 0.91(3)

loop_
_geom_hbond_atom_site_label_D
_geom_hbond_atom_site_label_H
_geom_hbond_atom_site_label_A
_geom_hbond_distance_DH
_geom_hbond_distance_HA
_geom_hbond_distance_DA
_geom_hbond_angle_DHA
_geom_hbond_site_symmetry_A
N13 H13A N8 0.88 2.22 2.868(3) 129.8 .
N13 H13B N10 0.88 2.23 3.055(3) 157.0 1_565
O1S H1S N3 0.84 2.07 2.833(3) 151.7 .
N2S H2SA N2 0.96(3) 1.97(3) 2.871(3) 157(2) 3_557
N2S H2SB O1S 0.82(3) 2.42(3) 3.128(3) 144(3) 3_547
N2S H2SC N8 1.01(3) 1.88(3) 2.821(3) 154(2) 2_457
O3S H3S N4 0.84 1.89 2.657(2) 151.5 1_545
N4S H4SA N1 0.81(3) 2.04(3) 2.776(3) 152(3) .
N4S H4SB N12 1.02(3) 1.95(3) 2.946(3) 164(2) 1_545
N4S H4SC N11 0.91(3) 1.90(3) 2.794(3) 164(2) 2_547

loop_
_geom_torsion_atom_site_label_1
_geom_torsion_atom_site_label_2
_geom_torsion_atom_site_label_3
_geom_torsion_atom_site_label_4
_geom_torsion
C5 N1 N2 N3 0.6(3)
N1 N2 N3 N4 -0.2(3)
N2 N3 N4 C5 -0.3(2)
N3 N4 C5 N1 0.7(2)
N3 N4 C5 C6 -177.2(2)
N2 N1 C5 N4 -0.8(3)
N2 N1 C5 C6 177.1(2)
N4 C5 C6 N12 7.5(3)
N1 C5 C6 N12 -170.0(2)
N4 C5 C6 C7 -173.88(19)
N1 C5 C6 C7 8.6(3)
N12 C6 C7 N11 -150.6(2)
C5 C6 C7 N11 31.0(3)
N12 C6 C7 N8 33.4(3)
C5 C6 C7 N8 -145.1(2)
N11 C7 N8 N9 0.2(3)
C6 C7 N8 N9 176.7(2)
C7 N8 N9 N10 0.3(3)
N8 N9 N10 N11 -0.8(3)
N8 C7 N11 N10 -0.7(3)
C6 C7 N11 N10 -177.2(2)
N9 N10 N11 C7 0.9(3)
C7 C6 N12 N13 0.1(3)
C5 C6 N12 N13 178.56(19)
